data_7704331
loop_
_publ_author_name
'Lu, Jian'
'Wang, Shuai-Hua'
'Li, Yan'
'Wang, Wen-Fei'
'Sun, Cai'
'Li, Pei-Xin'
'Zheng, Fa-Kun'
'Guo, Guo-Cong'

_publ_section_title
;
 Heat-resistant Pb(ii)-based X-ray scintillating metal-organic frameworks
 for sensitive dosage detection via an aggregation-induced luminescent
 chromophore.
;
_journal_issue 22
_journal_name_full 'Dalton transactions (Cambridge, England : 2003)'
_journal_page_first 7309
_journal_page_last 7314
_journal_paper_doi 10.1039/d0dt00974a
_journal_volume 49
_journal_year 2020
_chemical_formula_moiety 'C18 H9 Cl O6 Pb2'
_chemical_formula_sum 'C18 H9 Cl O6 Pb2'
_chemical_formula_weight 771.08
_chemical_name_common '[Pb4(2,6-ndc)3Cl2]n'
_space_group_crystal_system monoclinic
_space_group_IT_number 14
_space_group_name_Hall '-P 2ybc'
_space_group_name_H-M_alt 'P 1 21/c 1'
_atom_sites_solution_hydrogens geom
_atom_sites_solution_primary dual
_audit_creation_date 2018-12-26
_audit_creation_method
;
Olex2 1.2
(compiled 2018.05.29 svn.r3508 for OlexSys, GUI svn.r5506)
;
_audit_update_record
;
2019-08-31 deposited with the CCDC.	2020-05-07 downloaded from the CCDC.
;
_cell_angle_alpha 90
_cell_angle_beta 94.721(5)
_cell_angle_gamma 90
_cell_formula_units_Z 4
_cell_length_a 6.0559(3)
_cell_length_b 22.1208(11)
_cell_length_c 12.1647(6)
_cell_measurement_reflns_used 6478
_cell_measurement_temperature 293(2)
_cell_measurement_theta_max 28.5160
_cell_measurement_theta_min 3.8290
_cell_volume 1624.07(14)
_computing_cell_refinement 'CrysAlisPro 1.171.39.23b (Rigaku OD, 2015)'
_computing_data_collection 'CrysAlisPro 1.171.39.23b (Rigaku OD, 2015)'
_computing_data_reduction 'CrysAlisPro 1.171.39.23b (Rigaku OD, 2015)'
_computing_molecular_graphics 'Olex2 (Dolomanov et al., 2009)'
_computing_publication_material 'Olex2 (Dolomanov et al., 2009)'
_computing_structure_refinement 'ShelXL (Sheldrick, 2015)'
_computing_structure_solution 'ShelXT (Sheldrick, 2015)'
_diffrn_ambient_temperature 293(2)
_diffrn_detector 'CCD plate'
_diffrn_measured_fraction_theta_full 0.996
_diffrn_measured_fraction_theta_max 0.967
_diffrn_measurement_details
;
List of Runs (angles in degrees, time in seconds):

  # Type    Start    End  Width  t~exp~   \w     \q     \k     \f   Frames
#--------------------------------------------------------------------------
  1  \w     53.00  79.00   0.50    1.49    --    5.00  45.00   0.00   52
  2  \w    -66.00 -40.00   0.50    1.49    --    5.00  45.00 150.00   52
  3  \w     34.00  60.00   0.50    1.49    --  -11.10  45.00 120.00   52
  4  \w   -100.00  78.00   0.50    1.49    --  -11.10  45.00 150.00  356
  5  \w    -24.00   1.00   0.50    1.49    --  -11.10  45.00 120.00   50
  6  \w    -82.00 -29.00   0.50    1.49    --  -11.10  45.00  60.00  106
  7  \w    -99.00 -74.00   0.50    1.49    --  -11.10  45.00 120.00   50
;
_diffrn_measurement_device 'four-circle diffractometer'
_diffrn_measurement_device_type 'XtaLAB AFC10 (RCD3): fixed-chi single'
_diffrn_measurement_method '\w scans'
_diffrn_orient_matrix_type 'CrysAlisPro convention (1999,Acta A55,543-557)'
_diffrn_orient_matrix_UB_11 0.0892292000
_diffrn_orient_matrix_UB_12 -0.0204807000
_diffrn_orient_matrix_UB_13 -0.0034895000
_diffrn_orient_matrix_UB_21 -0.0757693000
_diffrn_orient_matrix_UB_22 -0.0245127000
_diffrn_orient_matrix_UB_23 -0.0037973000
_diffrn_orient_matrix_UB_31 -0.0101503000
_diffrn_orient_matrix_UB_32 0.0028844000
_diffrn_orient_matrix_UB_33 -0.0582793000
_diffrn_radiation_monochromator graphite
_diffrn_radiation_probe x-ray
_diffrn_radiation_type MoK\a
_diffrn_radiation_wavelength 0.71073
_diffrn_reflns_av_R_equivalents 0.0383
_diffrn_reflns_av_unetI/netI 0.0437
_diffrn_reflns_Laue_measured_fraction_full 0.996
_diffrn_reflns_Laue_measured_fraction_max 0.967
_diffrn_reflns_limit_h_max 5
_diffrn_reflns_limit_h_min -7
_diffrn_reflns_limit_k_max 27
_diffrn_reflns_limit_k_min -28
_diffrn_reflns_limit_l_max 15
_diffrn_reflns_limit_l_min -14
_diffrn_reflns_number 13385
_diffrn_reflns_point_group_measured_fraction_full 0.996
_diffrn_reflns_point_group_measured_fraction_max 0.967
_diffrn_reflns_theta_full 25.242
_diffrn_reflns_theta_max 27.491
_diffrn_reflns_theta_min 3.485
_diffrn_source 'fine-focus sealed X-ray tube'
_diffrn_source_type 'Enhance (Mo) X-ray Source'
_exptl_absorpt_coefficient_mu 20.907
_exptl_absorpt_correction_T_max 1.00000
_exptl_absorpt_correction_T_min 0.42207
_exptl_absorpt_correction_type multi-scan
_exptl_absorpt_process_details
;
CrysAlisPro 1.171.39.23b (Rigaku Oxford Diffraction, 2015)
Empirical absorption correction using spherical harmonics,
 implemented in SCALE3 ABSPACK scaling algorithm.
;
_exptl_crystal_colour 'pale yellow'
_exptl_crystal_density_diffrn 3.154
_exptl_crystal_density_meas ?
_exptl_crystal_density_method 'not measured'
_exptl_crystal_description block
_exptl_crystal_F_000 1384
_exptl_crystal_size_max 0.14
_exptl_crystal_size_mid 0.12
_exptl_crystal_size_min 0.10
_refine_diff_density_max 2.333
_refine_diff_density_min -1.693
_refine_diff_density_rms 0.236
_refine_ls_extinction_coef 0.00123(10)
_refine_ls_extinction_expression Fc^*^=kFc[1+0.001xFc^2^\l^3^/sin(2\q)]^-1/4^
_refine_ls_extinction_method 'SHELXL-2017/1 (Sheldrick 2017)'
_refine_ls_goodness_of_fit_ref 1.060
_refine_ls_hydrogen_treatment constr
_refine_ls_matrix_type full
_refine_ls_number_parameters 245
_refine_ls_number_reflns 3603
_refine_ls_number_restraints 12
_refine_ls_restrained_S_all 1.059
_refine_ls_R_factor_all 0.0386
_refine_ls_R_factor_gt 0.0315
_refine_ls_shift/su_max 0.002
_refine_ls_shift/su_mean 0.000
_refine_ls_structure_factor_coef Fsqd
_refine_ls_weighting_details 'w=1/[\s^2^(Fo^2^)+(0.0324P)^2^+2.6964P] where P=(Fo^2^+2Fc^2^)/3'
_refine_ls_weighting_scheme calc
_refine_ls_wR_factor_gt 0.0667
_refine_ls_wR_factor_ref 0.0686
_reflns_Friedel_coverage 0.000
_reflns_number_gt 3183
_reflns_number_total 3603
_reflns_threshold_expression 'I > 2\s(I)'
_cod_data_source_file d0dt00974a2.cif
_cod_data_source_block Pb-SMOF-Cl
_cod_depositor_comments
;
The following automatic conversions were performed:

data item '_exptl_crystal_density_meas' value 'not measured' was
changed to '?' -- the value is perceived as not measured.

Automatic conversion script
Id: cif_fix_values 7556 2019-12-06 15:28:31Z antanas 

 Adding full bibliography for 7704331--7704332.cif.
;
_cod_database_code 7704331
_shelx_shelxl_version_number 2017/1
_shelx_space_group_comment
;
The symmetry employed for this shelxl refinement is uniquely defined
by the following loop, which should always be used as a source of
symmetry information in preference to the above space-group names.
They are only intended as comments.
;
_exptl_absorpt_special_details
;
CrysAlisPro 1.171.39.23b (Rigaku Oxford Diffraction, 2015)
Empirical absorption correction using spherical harmonics,
 implemented in SCALE3 ABSPACK scaling algorithm.
;
_reflns_odcompleteness_completeness 99.39
_reflns_odcompleteness_iscentric 1
_reflns_odcompleteness_theta 26.32
_olex2_refinement_description
;
1. Fixed Uiso
 At 1.2 times of:
  All C(H) groups
2. Uiso/Uaniso restraints and constraints
Uanis(C2) \\sim Ueq: with sigma of 0.01 and sigma for terminal atoms of 0.02
Uanis(C13) \\sim Ueq: with sigma of 0.01 and sigma for terminal atoms of 0.02
3.a Aromatic/amide H refined with riding coordinates:
 C3(H3), C17(H17), C9(H9), C15(H15), C5(H5), C11(H11), C16(H16), C12(H12),
 C6(H6)
;
_olex2_submission_special_instructions 'No special instructions were received'
_oxdiff_exptl_absorpt_empirical_details
;
Empirical correction (ABSPACK) includes:
- Absorption correction using spherical harmonics
- Frame scaling
;
_oxdiff_exptl_absorpt_empirical_full_max 2.053
_oxdiff_exptl_absorpt_empirical_full_min 0.708

loop_
_space_group_symop_operation_xyz
'x, y, z'
'-x, y+1/2, -z+1/2'
'-x, -y, -z'
'x, -y-1/2, z-1/2'

loop_
_atom_site_label
_atom_site_type_symbol
_atom_site_fract_x
_atom_site_fract_y
_atom_site_fract_z
_atom_site_U_iso_or_equiv
_atom_site_adp_type
_atom_site_occupancy
_atom_site_site_symmetry_order
_atom_site_calc_flag
_atom_site_refinement_flags_posn
_atom_site_refinement_flags_adp
_atom_site_refinement_flags_occupancy
_atom_site_disorder_assembly
_atom_site_disorder_group
Pb1 Pb 0.53297(4) 0.77376(2) 0.58022(2) 0.01736(9) Uani 1 1 d . . . . .
Pb2 Pb 0.97596(4) 0.79371(2) 0.35698(2) 0.01797(9) Uani 1 1 d . . . . .
Cl1 Cl 1.0020(3) 0.76883(9) 0.64730(14) 0.0303(4) Uani 1 1 d . . . . .
O3 O 0.6235(7) 0.81962(19) 0.2282(4) 0.0209(10) Uani 1 1 d . . . . .
O5 O 0.3119(8) 0.35476(19) 0.0219(4) 0.0232(10) Uani 1 1 d . . . . .
O6 O 0.6757(8) 0.3573(2) 0.0542(4) 0.0254(10) Uani 1 1 d . . . . .
O1 O 0.6799(8) 0.71916(19) 0.4369(4) 0.0242(10) Uani 1 1 d . . . . .
O2 O 0.3174(8) 0.7097(2) 0.4048(4) 0.0281(11) Uani 1 1 d . . . . .
O4 O 0.9195(7) 0.8793(2) 0.2377(4) 0.0249(11) Uani 1 1 d . . . . .
C8 C 0.4877(10) 0.3816(3) 0.0595(5) 0.0159(13) Uani 1 1 d . . . . .
C1 C 0.5076(11) 0.6934(3) 0.3889(5) 0.0175(13) Uani 1 1 d . . . . .
C13 C 0.7238(11) 0.8672(3) 0.1999(5) 0.0183(13) Uani 1 1 d . U . . .
C2 C 0.5479(10) 0.6392(2) 0.3201(5) 0.0134(12) Uani 1 1 d . U . . .
C7 C 0.4672(10) 0.4432(3) 0.1073(5) 0.0169(13) Uani 1 1 d . . . . .
C3 C 0.3779(10) 0.6140(3) 0.2537(5) 0.0173(13) Uani 1 1 d . . . . .
H3 H 0.241613 0.633567 0.245137 0.021 Uiso 1 1 calc R . . . .
C17 C 0.7175(10) 0.9612(3) 0.0924(5) 0.0175(13) Uani 1 1 d . . . . .
H17 H 0.864473 0.966937 0.118953 0.021 Uiso 1 1 calc R . . . .
C4 C 0.4074(9) 0.5582(3) 0.1976(5) 0.0134(12) Uani 1 1 d . . . . .
C14 C 0.6068(10) 0.9110(3) 0.1230(5) 0.0191(14) Uani 1 1 d . . . . .
C18 C 0.6111(10) 1.0050(3) 0.0206(5) 0.0149(13) Uani 1 1 d . . . . .
C9 C 0.6419(10) 0.4706(3) 0.1657(5) 0.0166(13) Uani 1 1 d . . . . .
H9 H 0.778434 0.451155 0.174011 0.020 Uiso 1 1 calc R . . . .
C15 C 0.3817(11) 0.9019(3) 0.0850(5) 0.0195(14) Uani 1 1 d . . . . .
H15 H 0.305751 0.868275 0.108069 0.023 Uiso 1 1 calc R . . . .
C5 C 0.2344(10) 0.5302(3) 0.1308(5) 0.0175(13) Uani 1 1 d . . . . .
H5 H 0.100568 0.550438 0.116051 0.021 Uiso 1 1 calc R . . . .
C11 C 0.7891(10) 0.5573(3) 0.2792(5) 0.0179(13) Uani 1 1 d . . . . .
H11 H 0.927355 0.538894 0.288312 0.021 Uiso 1 1 calc R . . . .
C16 C 0.2767(10) 0.9425(3) 0.0145(5) 0.0196(14) Uani 1 1 d . . . . .
H16 H 0.129781 0.935947 -0.011196 0.023 Uiso 1 1 calc R . . . .
C12 C 0.7593(10) 0.6112(3) 0.3293(5) 0.0195(14) Uani 1 1 d . . . . .
H12 H 0.877522 0.629736 0.369771 0.023 Uiso 1 1 calc R . . . .
C10 C 0.6174(9) 0.5284(3) 0.2137(5) 0.0137(12) Uani 1 1 d . . . . .
C6 C 0.2607(10) 0.4745(3) 0.0881(5) 0.0183(13) Uani 1 1 d . . . . .
H6 H 0.143842 0.456347 0.045965 0.022 Uiso 1 1 calc R . . . .

loop_
_atom_site_aniso_label
_atom_site_aniso_U_11
_atom_site_aniso_U_22
_atom_site_aniso_U_33
_atom_site_aniso_U_23
_atom_site_aniso_U_13
_atom_site_aniso_U_12
Pb1 0.02497(15) 0.01085(14) 0.01631(14) 0.00045(10) 0.00205(10) 0.00163(9)
Pb2 0.01702(14) 0.01446(14) 0.02177(15) 0.00297(10) -0.00239(10) 0.00125(9)
Cl1 0.0256(9) 0.0350(10) 0.0292(9) 0.0075(8) -0.0045(7) -0.0099(7)
O3 0.029(3) 0.010(2) 0.023(2) 0.005(2) 0.001(2) 0.0003(18)
O5 0.030(3) 0.013(2) 0.027(2) -0.011(2) 0.000(2) -0.0026(18)
O6 0.030(3) 0.016(2) 0.029(3) -0.005(2) -0.001(2) 0.0061(19)
O1 0.029(3) 0.014(2) 0.029(3) -0.011(2) 0.003(2) -0.0064(19)
O2 0.029(3) 0.016(2) 0.039(3) -0.007(2) 0.004(2) 0.0090(19)
O4 0.023(2) 0.020(2) 0.030(3) 0.007(2) -0.010(2) -0.0040(19)
C8 0.021(3) 0.015(3) 0.012(3) 0.000(3) 0.001(3) 0.001(2)
C1 0.027(4) 0.010(3) 0.015(3) 0.004(3) -0.001(3) -0.002(3)
C13 0.025(3) 0.011(3) 0.019(3) -0.003(3) 0.004(3) 0.005(2)
C2 0.023(3) 0.003(3) 0.014(3) -0.002(2) 0.003(2) 0.000(2)
C7 0.018(3) 0.014(3) 0.018(3) 0.002(3) 0.002(3) -0.003(2)
C3 0.018(3) 0.015(3) 0.019(3) 0.003(3) 0.000(3) 0.007(2)
C17 0.017(3) 0.014(3) 0.021(3) 0.000(3) -0.002(3) 0.001(2)
C4 0.017(3) 0.008(3) 0.015(3) 0.006(2) -0.001(2) -0.001(2)
C14 0.024(3) 0.019(3) 0.013(3) -0.002(3) -0.003(3) 0.007(3)
C18 0.020(3) 0.015(3) 0.010(3) -0.004(3) 0.000(2) 0.003(2)
C9 0.017(3) 0.012(3) 0.021(3) 0.000(3) 0.005(3) 0.004(2)
C15 0.029(4) 0.016(3) 0.014(3) -0.001(3) 0.000(3) 0.000(3)
C5 0.016(3) 0.016(3) 0.019(3) 0.001(3) -0.002(3) 0.003(2)
C11 0.012(3) 0.015(3) 0.026(3) -0.001(3) 0.001(3) -0.001(2)
C16 0.015(3) 0.021(3) 0.022(3) -0.001(3) -0.001(3) -0.001(2)
C12 0.018(3) 0.016(3) 0.023(3) -0.007(3) -0.007(3) -0.001(2)
C10 0.014(3) 0.013(3) 0.014(3) 0.002(3) 0.002(2) -0.001(2)
C6 0.020(3) 0.014(3) 0.020(3) -0.004(3) -0.005(3) -0.003(2)

loop_
_atom_type_symbol
_atom_type_description
_atom_type_scat_dispersion_real
_atom_type_scat_dispersion_imag
_atom_type_scat_source
C C 0.0033 0.0016 'International Tables Vol C Tables 4.2.6.8 and 6.1.1.4'
H H 0.0000 0.0000 'International Tables Vol C Tables 4.2.6.8 and 6.1.1.4'
Cl Cl 0.1484 0.1585 'International Tables Vol C Tables 4.2.6.8 and 6.1.1.4'
O O 0.0106 0.0060 'International Tables Vol C Tables 4.2.6.8 and 6.1.1.4'
Pb Pb -3.3944 10.1111 'International Tables Vol C Tables 4.2.6.8 and 6.1.1.4'

loop_
_geom_angle_atom_site_label_1
_geom_angle_atom_site_label_2
_geom_angle_atom_site_label_3
_geom_angle
_geom_angle_site_symmetry_1
_geom_angle_site_symmetry_3
_geom_angle_publ_flag
O5 Pb1 Cl1 76.02(11) 2_655 . ?
O5 Pb1 O6 50.60(14) 2_655 2_655 ?
O6 Pb1 Cl1 126.46(10) 2_655 . ?
O1 Pb1 Cl1 76.54(12) . . ?
O1 Pb1 O5 79.23(15) . 2_655 ?
O1 Pb1 O6 95.10(16) . 2_655 ?
O3 Pb2 Cl1 71.29(10) . 4_575 ?
O3 Pb2 O5 71.81(13) . 2_655 ?
O3 Pb2 O6 134.73(13) . 2_755 ?
O3 Pb2 O1 79.28(14) . . ?
O3 Pb2 C13 26.53(16) . . ?
O5 Pb2 Cl1 142.11(10) 2_655 4_575 ?
O5 Pb2 C13 75.49(15) 2_655 . ?
O6 Pb2 Cl1 120.17(11) 2_755 4_575 ?
O6 Pb2 O5 92.24(14) 2_755 2_655 ?
O6 Pb2 C13 109.28(16) 2_755 . ?
O1 Pb2 Cl1 96.40(10) . 4_575 ?
O1 Pb2 O5 68.42(13) . 2_655 ?
O1 Pb2 O6 134.71(14) . 2_755 ?
O1 Pb2 C13 104.86(17) . . ?
O4 Pb2 Cl1 81.96(12) . 4_575 ?
O4 Pb2 O3 52.57(14) . . ?
O4 Pb2 O5 82.56(15) . 2_655 ?
O4 Pb2 O6 84.14(14) . 2_755 ?
O4 Pb2 O1 129.88(15) . . ?
O4 Pb2 C13 26.04(16) . . ?
C13 Pb2 Cl1 75.47(13) . 4_575 ?
Pb1 Cl1 Pb2 98.17(5) . 4_576 ?
C13 O3 Pb2 87.6(4) . . ?
Pb1 O5 Pb2 101.73(15) 2_645 2_645 ?
C8 O5 Pb1 100.5(4) . 2_645 ?
C8 O5 Pb2 126.2(4) . 2_645 ?
Pb2 O6 Pb1 101.37(14) 2_745 2_645 ?
C8 O6 Pb1 86.8(4) . 2_645 ?
C8 O6 Pb2 151.9(4) . 2_745 ?
Pb1 O1 Pb2 104.96(15) . . ?
C1 O1 Pb1 102.8(4) . . ?
C1 O1 Pb2 130.6(4) . . ?
C13 O4 Pb2 97.8(4) . . ?
O5 C8 C7 118.3(5) . . ?
O6 C8 O5 120.9(6) . . ?
O6 C8 C7 120.8(5) . . ?
O1 C1 C2 116.5(6) . . ?
O2 C1 O1 122.1(6) . . ?
O2 C1 C2 121.2(6) . . ?
O3 C13 Pb2 65.8(3) . . ?
O3 C13 C14 119.7(6) . . ?
O4 C13 Pb2 56.2(3) . . ?
O4 C13 O3 122.0(6) . . ?
O4 C13 C14 118.4(5) . . ?
C14 C13 Pb2 173.9(4) . . ?
C3 C2 C1 120.4(5) . . ?
C3 C2 C12 119.9(5) . . ?
C12 C2 C1 119.6(5) . . ?
C9 C7 C8 121.5(6) . . ?
C9 C7 C6 119.9(6) . . ?
C6 C7 C8 118.5(5) . . ?
C2 C3 H3 119.5 . . ?
C2 C3 C4 120.9(5) . . ?
C4 C3 H3 119.5 . . ?
C14 C17 H17 119.6 . . ?
C14 C17 C18 120.9(6) . . ?
C18 C17 H17 119.6 . . ?
C3 C4 C10 118.5(5) . . ?
C5 C4 C3 122.4(5) . . ?
C5 C4 C10 119.0(5) . . ?
C17 C14 C13 118.9(6) . . ?
C17 C14 C15 120.5(6) . . ?
C15 C14 C13 120.6(6) . . ?
C17 C18 C16 122.3(6) . 3_675 ?
C18 C18 C17 118.8(7) 3_675 . ?
C18 C18 C16 118.9(7) 3_675 3_675 ?
C7 C9 H9 119.6 . . ?
C7 C9 C10 120.7(6) . . ?
C10 C9 H9 119.6 . . ?
C14 C15 H15 120.1 . . ?
C16 C15 C14 119.9(6) . . ?
C16 C15 H15 120.1 . . ?
C4 C5 H5 119.5 . . ?
C6 C5 C4 120.9(6) . . ?
C6 C5 H5 119.5 . . ?
C12 C11 H11 118.9 . . ?
C12 C11 C10 122.2(6) . . ?
C10 C11 H11 118.9 . . ?
C18 C16 H16 119.5 3_675 . ?
C15 C16 C18 121.0(6) . 3_675 ?
C15 C16 H16 119.5 . . ?
C2 C12 H12 120.0 . . ?
C11 C12 C2 120.0(5) . . ?
C11 C12 H12 120.0 . . ?
C9 C10 C4 118.7(5) . . ?
C11 C10 C4 118.3(5) . . ?
C11 C10 C9 123.0(5) . . ?
C7 C6 H6 119.8 . . ?
C5 C6 C7 120.5(6) . . ?
C5 C6 H6 119.8 . . ?

loop_
_geom_bond_atom_site_label_1
_geom_bond_atom_site_label_2
_geom_bond_distance
_geom_bond_site_symmetry_2
_geom_bond_publ_flag
Pb1 Cl1 2.8921(18) . ?
Pb1 O5 2.414(4) 2_655 ?
Pb1 O6 2.710(4) 2_655 ?
Pb1 O1 2.355(5) . ?
Pb2 Cl1 2.9173(18) 4_575 ?
Pb2 O3 2.605(4) . ?
Pb2 O5 2.731(5) 2_655 ?
Pb2 O6 2.687(4) 2_755 ?
Pb2 O1 2.677(5) . ?
Pb2 O4 2.392(4) . ?
Pb2 C13 2.853(6) . ?
O3 C13 1.276(7) . ?
O5 C8 1.271(7) . ?
O6 C8 1.266(7) . ?
O1 C1 1.286(8) . ?
O2 C1 1.237(8) . ?
O4 C13 1.264(8) . ?
C8 C7 1.490(9) . ?
C1 C2 1.494(9) . ?
C13 C14 1.486(9) . ?
C2 C3 1.373(8) . ?
C2 C12 1.418(8) . ?
C7 C9 1.367(9) . ?
C7 C6 1.431(9) . ?
C3 H3 0.9300 . ?
C3 C4 1.429(8) . ?
C17 H17 0.9300 . ?
C17 C14 1.366(9) . ?
C17 C18 1.422(8) . ?
C4 C5 1.415(8) . ?
C4 C10 1.431(8) . ?
C14 C15 1.417(9) . ?
C18 C18 1.414(12) 3_675 ?
C18 C16 1.428(9) 3_675 ?
C9 H9 0.9300 . ?
C9 C10 1.418(8) . ?
C15 H15 0.9300 . ?
C15 C16 1.363(9) . ?
C5 H5 0.9300 . ?
C5 C6 1.352(9) . ?
C11 H11 0.9300 . ?
C11 C12 1.357(9) . ?
C11 C10 1.410(8) . ?
C16 H16 0.9300 . ?
C12 H12 0.9300 . ?
C6 H6 0.9300 . ?

loop_
_geom_torsion_atom_site_label_1
_geom_torsion_atom_site_label_2
_geom_torsion_atom_site_label_3
_geom_torsion_atom_site_label_4
_geom_torsion
_geom_torsion_site_symmetry_1
_geom_torsion_site_symmetry_2
_geom_torsion_site_symmetry_3
_geom_torsion_site_symmetry_4
_geom_torsion_publ_flag
Pb1 O5 C8 O6 -12.2(6) 2_645 . . . ?
Pb1 O5 C8 C7 166.3(4) 2_645 . . . ?
Pb1 O6 C8 O5 10.7(6) 2_645 . . . ?
Pb1 O6 C8 C7 -167.8(5) 2_645 . . . ?
Pb1 O1 C1 O2 15.6(7) . . . . ?
Pb1 O1 C1 C2 -159.4(4) . . . . ?
Pb2 O3 C13 O4 1.2(6) . . . . ?
Pb2 O3 C13 C14 -176.9(5) . . . . ?
Pb2 O5 C8 O6 100.9(6) 2_645 . . . ?
Pb2 O5 C8 C7 -80.6(6) 2_645 . . . ?
Pb2 O6 C8 O5 -97.6(9) 2_745 . . . ?
Pb2 O6 C8 C7 83.9(10) 2_745 . . . ?
Pb2 O1 C1 O2 -107.3(6) . . . . ?
Pb2 O1 C1 C2 77.7(7) . . . . ?
Pb2 O4 C13 O3 -1.4(7) . . . . ?
Pb2 O4 C13 C14 176.8(5) . . . . ?
O3 C13 C14 C17 -179.2(6) . . . . ?
O3 C13 C14 C15 3.0(9) . . . . ?
O5 C8 C7 C9 168.8(6) . . . . ?
O5 C8 C7 C6 -13.1(9) . . . . ?
O6 C8 C7 C9 -12.7(9) . . . . ?
O6 C8 C7 C6 165.4(6) . . . . ?
O1 C1 C2 C3 -170.8(5) . . . . ?
O1 C1 C2 C12 13.6(9) . . . . ?
O2 C1 C2 C3 14.2(9) . . . . ?
O2 C1 C2 C12 -161.4(6) . . . . ?
O4 C13 C14 C17 2.7(9) . . . . ?
O4 C13 C14 C15 -175.1(6) . . . . ?
C8 C7 C9 C10 -177.9(5) . . . . ?
C8 C7 C6 C5 179.4(6) . . . . ?
C1 C2 C3 C4 -172.5(5) . . . . ?
C1 C2 C12 C11 170.8(6) . . . . ?
C13 C14 C15 C16 180.0(6) . . . . ?
C2 C3 C4 C5 178.4(5) . . . . ?
C2 C3 C4 C10 1.1(9) . . . . ?
C7 C9 C10 C4 -1.5(9) . . . . ?
C7 C9 C10 C11 176.8(6) . . . . ?
C3 C2 C12 C11 -4.8(9) . . . . ?
C3 C4 C5 C6 -173.1(6) . . . . ?
C3 C4 C10 C9 174.8(6) . . . . ?
C3 C4 C10 C11 -3.6(8) . . . . ?
C17 C14 C15 C16 2.2(9) . . . . ?
C4 C5 C6 C7 -1.7(10) . . . . ?
C14 C17 C18 C18 -1.2(10) . . . 3_675 ?
C14 C17 C18 C16 -178.9(6) . . . 3_675 ?
C14 C15 C16 C18 -1.1(9) . . . 3_675 ?
C18 C17 C14 C13 -178.8(5) . . . . ?
C18 C17 C14 C15 -1.0(9) . . . . ?
C9 C7 C6 C5 -2.5(10) . . . . ?
C5 C4 C10 C9 -2.6(8) . . . . ?
C5 C4 C10 C11 179.1(5) . . . . ?
C12 C2 C3 C4 3.1(9) . . . . ?
C12 C11 C10 C4 1.9(9) . . . . ?
C12 C11 C10 C9 -176.4(6) . . . . ?
C10 C4 C5 C6 4.2(9) . . . . ?
C10 C11 C12 C2 2.3(10) . . . . ?
C6 C7 C9 C10 4.0(9) . . . . ?
